data_7105205
loop_
_publ_author_name
'Dechambenoit, Pierre'
'Ferlay, Sylvie'
'Kyritsakas, Nathalie'
'Hosseini, Mir Wais'

_publ_section_title
;
 Molecular tectonics: crystal engineering of mixed valence
 Fe(II)/Fe(III) solid solutions.
;
_journal_issue 6
_journal_name_full 'Chemical communications (Cambridge, England)'
_journal_page_first 868
_journal_page_last 870
_journal_paper_doi 10.1039/b919478a
_journal_volume 46
_journal_year 2010
_chemical_formula_moiety '3(C26 H44 N4), 2(C6 K N6 Ru)'
_chemical_formula_sum 'C90 H132 K2 N24 Ru2'
_chemical_formula_weight 1830.54
_chemical_name_systematic
;

?

;
_space_group_IT_number 147
_symmetry_cell_setting trigonal
_symmetry_space_group_name_Hall '-P 3'
_symmetry_space_group_name_H-M 'P -3'
_atom_sites_solution_hydrogens geom
_atom_sites_solution_primary direct
_atom_sites_solution_secondary difmap
_audit_creation_method SHELXL-97
_cell_angle_alpha 90.00
_cell_angle_beta 90.00
_cell_angle_gamma 120.00
_cell_formula_units_Z 1
_cell_length_a 19.2156(9)
_cell_length_b 19.2156(9)
_cell_length_c 7.1461(6)
_cell_measurement_reflns_used 1197
_cell_measurement_temperature 173(2)
_cell_measurement_theta_max 23.63
_cell_measurement_theta_min 2.45
_cell_volume 2285.1(2)
_computing_cell_refinement 'Bruker SMART'
_computing_data_collection 'Bruker SMART'
_computing_data_reduction 'Bruker SAINT'
_computing_molecular_graphics 'Bruker SHELXTL'
_computing_publication_material 'Bruker SHELXTL'
_computing_structure_refinement 'SHELXL-97 (Sheldrick, 1997)'
_computing_structure_solution 'SHELXS-97 (Sheldrick, 1990)'
_diffrn_ambient_temperature 173(2)
_diffrn_measured_fraction_theta_full 0.997
_diffrn_measured_fraction_theta_max 0.997
_diffrn_measurement_device_type 'CCD area detector'
_diffrn_measurement_method 'phi and omega scans'
_diffrn_radiation_monochromator graphite
_diffrn_radiation_source 'fine-focus sealed tube'
_diffrn_radiation_type MoK\a
_diffrn_radiation_wavelength 0.71073
_diffrn_reflns_av_R_equivalents 0.0766
_diffrn_reflns_av_sigmaI/netI 0.0945
_diffrn_reflns_limit_h_max 24
_diffrn_reflns_limit_h_min -15
_diffrn_reflns_limit_k_max 11
_diffrn_reflns_limit_k_min -24
_diffrn_reflns_limit_l_max 9
_diffrn_reflns_limit_l_min -9
_diffrn_reflns_number 10016
_diffrn_reflns_theta_full 27.57
_diffrn_reflns_theta_max 27.57
_diffrn_reflns_theta_min 3.10
_exptl_absorpt_coefficient_mu 0.480
_exptl_absorpt_correction_T_max 0.9857
_exptl_absorpt_correction_T_min 0.9101
_exptl_absorpt_correction_type multi-scan
_exptl_absorpt_process_details sadabs
_exptl_crystal_colour colorless
_exptl_crystal_density_diffrn 1.330
_exptl_crystal_density_method 'not measured'
_exptl_crystal_description prism
_exptl_crystal_F_000 966
_exptl_crystal_size_max 0.20
_exptl_crystal_size_mid 0.04
_exptl_crystal_size_min 0.03
_refine_diff_density_max 1.957
_refine_diff_density_min -1.301
_refine_diff_density_rms 0.129
_refine_ls_extinction_method none
_refine_ls_goodness_of_fit_ref 1.027
_refine_ls_hydrogen_treatment constr
_refine_ls_matrix_type full
_refine_ls_number_parameters 180
_refine_ls_number_reflns 3526
_refine_ls_number_restraints 0
_refine_ls_restrained_S_all 1.027
_refine_ls_R_factor_all 0.0836
_refine_ls_R_factor_gt 0.0573
_refine_ls_shift/su_max 0.000
_refine_ls_shift/su_mean 0.000
_refine_ls_structure_factor_coef Fsqd
_refine_ls_weighting_details 'calc w=1/[\s^2^(Fo^2^)+(0.0819P)^2^+0.0000P] where P=(Fo^2^+2Fc^2^)/3'
_refine_ls_weighting_scheme calc
_refine_ls_wR_factor_gt 0.1392
_refine_ls_wR_factor_ref 0.1525
_reflns_number_gt 2593
_reflns_number_total 3526
_reflns_threshold_expression >2sigma(I)
_cod_data_source_file b919478a.txt
_cod_data_source_block e632a
_cod_depositor_comments
;
The following automatic conversions were performed:
'_symmetry_cell_setting' value 'Trigonal' changed to 'trigonal' according
to '/home/saulius/struct/CIF-dictionaries/cif_core.dic' dictionary named
'cif_core.dic' version 2.4.1 from 2010-06-29.

Automatic conversion script
Id: cif_fix_enum 1527 2010-12-29 10:47:43Z saulius 
;
_cod_original_sg_symbol_H-M P-3
_cod_database_code 7105205

loop_
_symmetry_equiv_pos_as_xyz
'x, y, z'
'-y, x-y, z'
'-x+y, -x, z'
'-x, -y, -z'
'y, -x+y, -z'
'x-y, x, -z'

loop_
_atom_site_label
_atom_site_type_symbol
_atom_site_fract_x
_atom_site_fract_y
_atom_site_fract_z
_atom_site_U_iso_or_equiv
_atom_site_adp_type
_atom_site_occupancy
_atom_site_symmetry_multiplicity
_atom_site_calc_flag
_atom_site_refinement_flags
_atom_site_disorder_assembly
_atom_site_disorder_group
C1 C 0.9592(2) 0.5573(2) 0.6699(5) 0.0151(7) Uani 1 1 d . . .
N1 N 0.88369(17) 0.53659(17) 0.6478(4) 0.0151(6) Uani 1 1 d . . .
H1 H 0.8490 0.5097 0.7371 0.018 Uiso 1 1 calc R . .
C2 C 0.8559(2) 0.5572(2) 0.4785(5) 0.0173(7) Uani 1 1 d . . .
H2A H 0.8039 0.5545 0.5033 0.021 Uiso 1 1 calc R . .
H2B H 0.8474 0.5179 0.3788 0.021 Uiso 1 1 calc R . .
C3 C 0.9177(2) 0.6419(2) 0.4133(5) 0.0143(7) Uani 1 1 d . . .
C4 C 0.9975(2) 0.6422(2) 0.3898(5) 0.0169(7) Uani 1 1 d . . .
H4A H 0.9954 0.6135 0.2730 0.020 Uiso 1 1 calc R . .
H4B H 1.0418 0.6984 0.3775 0.020 Uiso 1 1 calc R . .
N2 N 1.01459(18) 0.60403(18) 0.5482(4) 0.0169(6) Uani 1 1 d . . .
H2 H 1.0638 0.6127 0.5621 0.020 Uiso 1 1 calc R . .
C5 C 0.8928(2) 0.6570(2) 0.2205(5) 0.0173(7) Uani 1 1 d . . .
H5A H 0.9347 0.7107 0.1765 0.021 Uiso 1 1 calc R . .
H5B H 0.8915 0.6168 0.1319 0.021 Uiso 1 1 calc R . .
C6 C 0.8119(2) 0.6535(2) 0.2125(5) 0.0207(8) Uani 1 1 d . . .
H6A H 0.7691 0.5993 0.2509 0.025 Uiso 1 1 calc R . .
H6B H 0.8120 0.6928 0.3023 0.025 Uiso 1 1 calc R . .
C7 C 0.7931(3) 0.6717(3) 0.0177(5) 0.0294(9) Uani 1 1 d . . .
H7A H 0.8366 0.7242 -0.0235 0.044 Uiso 1 1 calc R . .
H7B H 0.7425 0.6725 0.0209 0.044 Uiso 1 1 calc R . .
H7C H 0.7881 0.6301 -0.0696 0.044 Uiso 1 1 calc R . .
C8 C 0.9245(2) 0.7018(2) 0.5637(5) 0.0169(7) Uani 1 1 d . . .
H8A H 0.8695 0.6888 0.5987 0.020 Uiso 1 1 calc R . .
H8B H 0.9493 0.6931 0.6760 0.020 Uiso 1 1 calc R . .
C9 C 0.9722(2) 0.7906(2) 0.5136(5) 0.0224(8) Uani 1 1 d . . .
H9A H 0.9462 0.8012 0.4063 0.027 Uiso 1 1 calc R . .
H9B H 1.0271 0.8045 0.4750 0.027 Uiso 1 1 calc R . .
C10 C 0.9775(2) 0.8439(2) 0.6779(6) 0.0315(10) Uani 1 1 d . . .
H10A H 0.9232 0.8297 0.7179 0.047 Uiso 1 1 calc R . .
H10B H 1.0069 0.9003 0.6392 0.047 Uiso 1 1 calc R . .
H10C H 1.0058 0.8357 0.7821 0.047 Uiso 1 1 calc R . .
C11 C 0.9815(2) 0.5276(2) 0.8391(5) 0.0135(7) Uani 1 1 d . . .
C12 C 0.9260(2) 0.4534(2) 0.9147(5) 0.0166(7) Uani 1 1 d . . .
H12 H 0.8754 0.4216 0.8556 0.020 Uiso 1 1 calc R . .
C13 C 0.9443(2) 0.4259(2) 1.0755(5) 0.0155(7) Uani 1 1 d . . .
H13 H 0.9064 0.3755 1.1274 0.019 Uiso 1 1 calc R . .
Ru1 Ru 0.6667 0.3333 0.22152(6) 0.01195(17) Uani 1 3 d S . .
C14 C 0.7368(2) 0.4281(2) 0.0528(5) 0.0153(7) Uani 1 1 d . . .
N3 N 0.77137(19) 0.47703(19) -0.0588(5) 0.0243(7) Uani 1 1 d . . .
C15 C 0.7650(2) 0.3532(2) 0.3763(5) 0.0142(7) Uani 1 1 d . . .
N4 N 0.82047(18) 0.36104(19) 0.4590(4) 0.0205(7) Uani 1 1 d . . .
K1 K 0.6667 0.3333 -0.29223(18) 0.0205(3) Uani 1 3 d S . .

loop_
_atom_site_aniso_label
_atom_site_aniso_U_11
_atom_site_aniso_U_22
_atom_site_aniso_U_33
_atom_site_aniso_U_23
_atom_site_aniso_U_13
_atom_site_aniso_U_12
C1 0.0138(17) 0.0090(16) 0.0230(18) -0.0019(13) -0.0028(14) 0.0061(14)
N1 0.0087(14) 0.0121(15) 0.0214(14) 0.0063(12) 0.0029(11) 0.0029(12)
C2 0.0119(17) 0.0162(18) 0.0217(17) 0.0040(14) -0.0017(14) 0.0054(15)
C3 0.0081(16) 0.0124(17) 0.0212(16) 0.0011(14) -0.0004(13) 0.0042(14)
C4 0.0130(17) 0.0191(18) 0.0230(18) 0.0074(14) 0.0039(14) 0.0112(15)
N2 0.0128(15) 0.0181(16) 0.0228(15) 0.0069(13) 0.0026(12) 0.0098(13)
C5 0.0142(17) 0.0149(18) 0.0230(18) 0.0036(14) -0.0011(14) 0.0074(15)
C6 0.0172(19) 0.0212(19) 0.0249(18) 0.0031(15) -0.0023(15) 0.0104(16)
C7 0.028(2) 0.032(2) 0.032(2) 0.0053(18) -0.0042(18) 0.019(2)
C8 0.0120(17) 0.0136(18) 0.0239(18) 0.0011(14) -0.0003(14) 0.0054(14)
C9 0.0135(18) 0.0157(19) 0.037(2) -0.0010(16) -0.0023(16) 0.0063(15)
C10 0.019(2) 0.021(2) 0.053(3) -0.0105(19) -0.0050(19) 0.0093(18)
C11 0.0127(17) 0.0096(16) 0.0198(16) 0.0026(13) 0.0014(13) 0.0067(14)
C12 0.0122(17) 0.0142(17) 0.0246(18) 0.0006(14) -0.0019(14) 0.0073(14)
C13 0.0108(16) 0.0121(17) 0.0242(17) 0.0032(14) 0.0009(14) 0.0061(14)
Ru1 0.00742(18) 0.00742(18) 0.0210(3) 0.000 0.000 0.00371(9)
C14 0.0098(16) 0.0117(17) 0.0256(19) -0.0035(14) -0.0011(14) 0.0062(14)
N3 0.0205(17) 0.0171(17) 0.0312(17) 0.0043(14) 0.0052(14) 0.0065(14)
C15 0.0119(17) 0.0077(16) 0.0226(17) -0.0016(13) 0.0043(14) 0.0047(13)
N4 0.0125(15) 0.0178(16) 0.0320(17) -0.0006(13) -0.0025(13) 0.0082(13)
K1 0.0211(4) 0.0211(4) 0.0193(7) 0.000 0.000 0.0106(2)

loop_
_atom_type_symbol
_atom_type_description
_atom_type_scat_dispersion_real
_atom_type_scat_dispersion_imag
_atom_type_scat_source
C C 0.0033 0.0016 'International Tables Vol C Tables 4.2.6.8 and 6.1.1.4'
Ru Ru -1.2594 0.8363 'International Tables Vol C Tables 4.2.6.8 and 6.1.1.4'
K K 0.2009 0.2494 'International Tables Vol C Tables 4.2.6.8 and 6.1.1.4'
N N 0.0061 0.0033 'International Tables Vol C Tables 4.2.6.8 and 6.1.1.4'
H H 0.0000 0.0000 'International Tables Vol C Tables 4.2.6.8 and 6.1.1.4'

loop_
_geom_angle_atom_site_label_1
_geom_angle_atom_site_label_2
_geom_angle_atom_site_label_3
_geom_angle
_geom_angle_site_symmetry_1
_geom_angle_site_symmetry_3
_geom_angle_publ_flag
N1 C1 N2 121.5(3) . . ?
N1 C1 C11 118.0(3) . . ?
N2 C1 C11 120.5(3) . . ?
C1 N1 C2 121.3(3) . . ?
C1 N1 H1 119.3 . . ?
C2 N1 H1 119.3 . . ?
N1 C2 C3 110.3(3) . . ?
N1 C2 H2A 109.6 . . ?
C3 C2 H2A 109.6 . . ?
N1 C2 H2B 109.6 . . ?
C3 C2 H2B 109.6 . . ?
H2A C2 H2B 108.1 . . ?
C2 C3 C8 108.4(3) . . ?
C2 C3 C5 109.0(3) . . ?
C8 C3 C5 113.9(3) . . ?
C2 C3 C4 106.2(3) . . ?
C8 C3 C4 111.3(3) . . ?
C5 C3 C4 107.8(3) . . ?
N2 C4 C3 112.6(3) . . ?
N2 C4 H4A 109.1 . . ?
C3 C4 H4A 109.1 . . ?
N2 C4 H4B 109.1 . . ?
C3 C4 H4B 109.1 . . ?
H4A C4 H4B 107.8 . . ?
C1 N2 C4 122.8(3) . . ?
C1 N2 H2 118.6 . . ?
C4 N2 H2 118.6 . . ?
C6 C5 C3 115.7(3) . . ?
C6 C5 H5A 108.3 . . ?
C3 C5 H5A 108.3 . . ?
C6 C5 H5B 108.3 . . ?
C3 C5 H5B 108.3 . . ?
H5A C5 H5B 107.4 . . ?
C7 C6 C5 112.2(3) . . ?
C7 C6 H6A 109.2 . . ?
C5 C6 H6A 109.2 . . ?
C7 C6 H6B 109.2 . . ?
C5 C6 H6B 109.2 . . ?
H6A C6 H6B 107.9 . . ?
C6 C7 H7A 109.5 . . ?
C6 C7 H7B 109.5 . . ?
H7A C7 H7B 109.5 . . ?
C6 C7 H7C 109.5 . . ?
H7A C7 H7C 109.5 . . ?
H7B C7 H7C 109.5 . . ?
C9 C8 C3 117.1(3) . . ?
C9 C8 H8A 108.0 . . ?
C3 C8 H8A 108.0 . . ?
C9 C8 H8B 108.0 . . ?
C3 C8 H8B 108.0 . . ?
H8A C8 H8B 107.3 . . ?
C8 C9 C10 111.8(3) . . ?
C8 C9 H9A 109.2 . . ?
C10 C9 H9A 109.2 . . ?
C8 C9 H9B 109.2 . . ?
C10 C9 H9B 109.2 . . ?
H9A C9 H9B 107.9 . . ?
C9 C10 H10A 109.5 . . ?
C9 C10 H10B 109.5 . . ?
H10A C10 H10B 109.5 . . ?
C9 C10 H10C 109.5 . . ?
H10A C10 H10C 109.5 . . ?
H10B C10 H10C 109.5 . . ?
C13 C11 C12 120.2(3) 4_767 . ?
C13 C11 C1 120.6(3) 4_767 . ?
C12 C11 C1 119.2(3) . . ?
C13 C12 C11 120.1(3) . . ?
C13 C12 H12 119.9 . . ?
C11 C12 H12 119.9 . . ?
C12 C13 C11 119.7(3) . 4_767 ?
C12 C13 H13 120.1 . . ?
C11 C13 H13 120.1 4_767 . ?
C14 Ru1 C14 88.41(13) 2_655 3_665 ?
C14 Ru1 C14 88.41(13) 2_655 . ?
C14 Ru1 C14 88.41(13) 3_665 . ?
C14 Ru1 C15 86.80(13) 2_655 3_665 ?
C14 Ru1 C15 90.99(13) 3_665 3_665 ?
C14 Ru1 C15 175.19(13) . 3_665 ?
C14 Ru1 C15 175.19(13) 2_655 . ?
C14 Ru1 C15 86.81(13) 3_665 . ?
C14 Ru1 C15 90.99(13) . . ?
C15 Ru1 C15 93.74(12) 3_665 . ?
C14 Ru1 C15 90.99(13) 2_655 2_655 ?
C14 Ru1 C15 175.19(13) 3_665 2_655 ?
C14 Ru1 C15 86.81(13) . 2_655 ?
C15 Ru1 C15 93.74(12) 3_665 2_655 ?
C15 Ru1 C15 93.74(12) . 2_655 ?
C14 Ru1 K1 126.38(9) 2_655 1_556 ?
C14 Ru1 K1 126.38(9) 3_665 1_556 ?
C14 Ru1 K1 126.38(9) . 1_556 ?
C15 Ru1 K1 57.43(9) 3_665 1_556 ?
C15 Ru1 K1 57.43(9) . 1_556 ?
C15 Ru1 K1 57.43(9) 2_655 1_556 ?
C14 Ru1 K1 53.62(9) 2_655 . ?
C14 Ru1 K1 53.62(9) 3_665 . ?
C14 Ru1 K1 53.62(9) . . ?
C15 Ru1 K1 122.57(9) 3_665 . ?
C15 Ru1 K1 122.57(9) . . ?
C15 Ru1 K1 122.57(9) 2_655 . ?
K1 Ru1 K1 180.0 1_556 . ?
N3 C14 Ru1 172.6(3) . . ?
N3 C14 K1 79.9(2) . . ?
Ru1 C14 K1 92.80(12) . . ?
C14 N3 K1 77.6(2) . . ?
N4 C15 Ru1 176.5(3) . . ?
N4 C15 K1 95.5(2) . 1_556 ?
Ru1 C15 K1 86.41(11) . 1_556 ?
C15 N4 K1 63.7(2) . 1_556 ?
C15 K1 C15 61.47(11) 1_554 3_664 ?
C15 K1 C15 61.47(11) 1_554 2_654 ?
C15 K1 C15 61.47(11) 3_664 2_654 ?
C15 K1 C14 119.48(10) 1_554 3_665 ?
C15 K1 C14 121.82(9) 3_664 3_665 ?
C15 K1 C14 176.71(10) 2_654 3_665 ?
C15 K1 C14 176.71(10) 1_554 2_655 ?
C15 K1 C14 119.48(10) 3_664 2_655 ?
C15 K1 C14 121.82(9) 2_654 2_655 ?
C14 K1 C14 57.24(11) 3_665 2_655 ?
C15 K1 C14 121.82(9) 1_554 . ?
C15 K1 C14 176.71(10) 3_664 . ?
C15 K1 C14 119.48(10) 2_654 . ?
C14 K1 C14 57.24(11) 3_665 . ?
C14 K1 C14 57.24(11) 2_655 . ?
C15 K1 N3 159.94(10) 1_554 2_655 ?
C15 K1 N3 100.15(9) 3_664 2_655 ?
C15 K1 N3 103.81(9) 2_654 2_655 ?
C14 K1 N3 76.04(10) 3_665 2_655 ?
C14 K1 N3 22.43(9) 2_655 2_655 ?
C14 K1 N3 76.59(10) . 2_655 ?
C15 K1 N3 103.81(9) 1_554 . ?
C15 K1 N3 159.94(10) 3_664 . ?
C15 K1 N3 100.15(9) 2_654 . ?
C14 K1 N3 76.59(10) 3_665 . ?
C14 K1 N3 76.05(10) 2_655 . ?
C14 K1 N3 22.43(9) . . ?
N3 K1 N3 91.78(9) 2_655 . ?
C15 K1 N3 100.15(9) 1_554 3_665 ?
C15 K1 N3 103.81(9) 3_664 3_665 ?
C15 K1 N3 159.94(10) 2_654 3_665 ?
C14 K1 N3 22.43(9) 3_665 3_665 ?
C14 K1 N3 76.59(10) 2_655 3_665 ?
C14 K1 N3 76.05(10) . 3_665 ?
N3 K1 N3 91.78(9) 2_655 3_665 ?
N3 K1 N3 91.78(9) . 3_665 ?
C15 K1 N4 79.38(9) 1_554 3_664 ?
C15 K1 N4 20.76(8) 3_664 3_664 ?
C15 K1 N4 78.29(9) 2_654 3_664 ?
C14 K1 N4 104.93(8) 3_665 3_664 ?
C14 K1 N4 100.97(8) 2_655 3_664 ?
C14 K1 N4 156.44(9) . 3_664 ?
N3 K1 N4 84.38(8) 2_655 3_664 ?
N3 K1 N4 175.34(8) . 3_664 ?
N3 K1 N4 90.97(8) 3_665 3_664 ?
C15 K1 N4 20.76(8) 1_554 1_554 ?
C15 K1 N4 78.29(9) 3_664 1_554 ?
C15 K1 N4 79.38(9) 2_654 1_554 ?
C14 K1 N4 100.97(8) 3_665 1_554 ?
C14 K1 N4 156.44(9) 2_655 1_554 ?
C14 K1 N4 104.93(8) . 1_554 ?
N3 K1 N4 175.34(8) 2_655 1_554 ?
N3 K1 N4 90.98(8) . 1_554 ?
N3 K1 N4 84.38(8) 3_665 1_554 ?
N4 K1 N4 93.03(8) 3_664 1_554 ?
C15 K1 N4 78.29(9) 1_554 2_654 ?
C15 K1 N4 79.38(9) 3_664 2_654 ?
C15 K1 N4 20.76(8) 2_654 2_654 ?
C14 K1 N4 156.44(9) 3_665 2_654 ?
C14 K1 N4 104.93(8) 2_655 2_654 ?
C14 K1 N4 100.97(8) . 2_654 ?
N3 K1 N4 90.98(8) 2_655 2_654 ?
N3 K1 N4 84.38(8) . 2_654 ?
N3 K1 N4 175.34(8) 3_665 2_654 ?
N4 K1 N4 93.03(8) 3_664 2_654 ?
N4 K1 N4 93.03(8) 1_554 2_654 ?

loop_
_geom_bond_atom_site_label_1
_geom_bond_atom_site_label_2
_geom_bond_distance
_geom_bond_site_symmetry_2
_geom_bond_publ_flag
C1 N1 1.309(4) . ?
C1 N2 1.319(4) . ?
C1 C11 1.489(5) . ?
N1 C2 1.455(4) . ?
N1 H1 0.8800 . ?
C2 C3 1.531(5) . ?
C2 H2A 0.9900 . ?
C2 H2B 0.9900 . ?
C3 C8 1.532(5) . ?
C3 C5 1.533(5) . ?
C3 C4 1.539(5) . ?
C4 N2 1.473(4) . ?
C4 H4A 0.9900 . ?
C4 H4B 0.9900 . ?
N2 H2 0.8800 . ?
C5 C6 1.523(5) . ?
C5 H5A 0.9900 . ?
C5 H5B 0.9900 . ?
C6 C7 1.522(5) . ?
C6 H6A 0.9900 . ?
C6 H6B 0.9900 . ?
C7 H7A 0.9800 . ?
C7 H7B 0.9800 . ?
C7 H7C 0.9800 . ?
C8 C9 1.522(5) . ?
C8 H8A 0.9900 . ?
C8 H8B 0.9900 . ?
C9 C10 1.527(5) . ?
C9 H9A 0.9900 . ?
C9 H9B 0.9900 . ?
C10 H10A 0.9800 . ?
C10 H10B 0.9800 . ?
C10 H10C 0.9800 . ?
C11 C13 1.388(5) 4_767 ?
C11 C12 1.394(5) . ?
C12 C13 1.381(5) . ?
C12 H12 0.9500 . ?
C13 C11 1.388(5) 4_767 ?
C13 H13 0.9500 . ?
Ru1 C14 2.033(4) 2_655 ?
Ru1 C14 2.033(4) 3_665 ?
Ru1 C14 2.033(4) . ?
Ru1 C15 2.055(3) 3_665 ?
Ru1 C15 2.055(4) . ?
Ru1 C15 2.055(3) 2_655 ?
Ru1 K1 3.4748(14) 1_556 ?
Ru1 K1 3.6713(14) . ?
C14 N3 1.156(5) . ?
C14 K1 2.959(3) . ?
N3 K1 2.983(3) . ?
C15 N4 1.160(4) . ?
C15 K1 2.934(3) 1_556 ?
N4 K1 3.257(3) 1_556 ?
K1 C15 2.934(3) 1_554 ?
K1 C15 2.934(3) 3_664 ?
K1 C15 2.934(3) 2_654 ?
K1 C14 2.959(3) 3_665 ?
K1 C14 2.959(3) 2_655 ?
K1 N3 2.983(3) 2_655 ?
K1 N3 2.983(3) 3_665 ?
K1 N4 3.257(3) 3_664 ?
K1 N4 3.257(3) 1_554 ?
K1 N4 3.257(3) 2_654 ?
